data_7033989
loop_
_publ_author_name
'Cao, Deng-Ke'
'Wei, Ruo-Hong'
'Li, Xiao-Xiong'
'Gu, Yan-Wei'

_publ_section_title
;
 Multifunctional mononuclear bisthienylethene-cobalt(ii) complexes:
 structures, slow magnetic relaxation and photochromic behavior.
;
_journal_issue 12
_journal_name_full 'Dalton transactions (Cambridge, England : 2003)'
_journal_page_first 5755
_journal_page_last 5762
_journal_paper_doi 10.1039/c4dt04035j
_journal_volume 44
_journal_year 2015
_chemical_formula_sum 'C52 H64 Co N4 O10 P2 S4'
_chemical_formula_weight 1154.18
_chemical_name_systematic
; 
 ? 
;
_space_group_IT_number 2
_symmetry_cell_setting triclinic
_symmetry_space_group_name_Hall '-P 1'
_symmetry_space_group_name_H-M 'P -1'
_atom_sites_solution_hydrogens geom
_atom_sites_solution_primary direct
_atom_sites_solution_secondary difmap
_audit_creation_method SHELXL-97
_audit_update_record
;
2015-02-07 deposited with the CCDC.
2015-02-10 downloaded from the CCDC.
;
_cell_angle_alpha 96.366(4)
_cell_angle_beta 102.284(4)
_cell_angle_gamma 105.849(4)
_cell_formula_units_Z 2
_cell_length_a 11.895(3)
_cell_length_b 14.276(4)
_cell_length_c 18.499(4)
_cell_measurement_reflns_used 3743
_cell_measurement_temperature 296(2)
_cell_measurement_theta_max 23.89
_cell_measurement_theta_min 2.291
_cell_volume 2904.7(13)
_computing_cell_refinement SMART
_computing_data_collection 'SMART (Bruker, 2000)'
_computing_data_reduction 'SAINT (Bruker, 2000)'
_computing_molecular_graphics SHELXTL
_computing_publication_material SHELXTL
_computing_structure_refinement SHELXTL
_computing_structure_solution 'SHELXTL (Bruker, 2000)'
_diffrn_ambient_temperature 296(2)
_diffrn_measured_fraction_theta_full 0.995
_diffrn_measured_fraction_theta_max 0.995
_diffrn_measurement_device_type 'Bruker Smart Aepex CCD area detector'
_diffrn_measurement_method 'phi and omega scans'
_diffrn_radiation_monochromator graphite
_diffrn_radiation_source 'fine-focus sealed tube'
_diffrn_radiation_type MoK\a
_diffrn_radiation_wavelength 0.71073
_diffrn_reflns_av_R_equivalents 0.0229
_diffrn_reflns_av_unetI/netI 0.0466
_diffrn_reflns_limit_h_max 7
_diffrn_reflns_limit_h_min -14
_diffrn_reflns_limit_k_max 16
_diffrn_reflns_limit_k_min -16
_diffrn_reflns_limit_l_max 21
_diffrn_reflns_limit_l_min -21
_diffrn_reflns_number 16257
_diffrn_reflns_theta_full 25.00
_diffrn_reflns_theta_max 25.00
_diffrn_reflns_theta_min 1.15
_exptl_absorpt_coefficient_mu 0.551
_exptl_absorpt_correction_T_max 0.906
_exptl_absorpt_correction_T_min 0.886
_exptl_absorpt_correction_type multi-scan
_exptl_absorpt_process_details 'SADABS, Bruker(2000)'
_exptl_crystal_colour red
_exptl_crystal_density_diffrn 1.320
_exptl_crystal_density_method 'not measured'
_exptl_crystal_description blocky
_exptl_crystal_F_000 1210
_exptl_crystal_size_max 0.22
_exptl_crystal_size_mid 0.20
_exptl_crystal_size_min 0.18
_refine_diff_density_max 0.733
_refine_diff_density_min -0.504
_refine_diff_density_rms 0.060
_refine_ls_extinction_method none
_refine_ls_goodness_of_fit_ref 1.080
_refine_ls_hydrogen_treatment constr
_refine_ls_matrix_type full
_refine_ls_number_parameters 774
_refine_ls_number_reflns 10157
_refine_ls_number_restraints 734
_refine_ls_restrained_S_all 1.114
_refine_ls_R_factor_all 0.0911
_refine_ls_R_factor_gt 0.0579
_refine_ls_shift/su_max 0.000
_refine_ls_shift/su_mean 0.000
_refine_ls_structure_factor_coef Fsqd
_refine_ls_weighting_details 'calc w=1/[\s^2^(Fo^2^)+(0.0922P)^2^+0.6641P] where P=(Fo^2^+2Fc^2^)/3'
_refine_ls_weighting_scheme calc
_refine_ls_wR_factor_gt 0.1582
_refine_ls_wR_factor_ref 0.1738
_reflns_number_gt 6849
_reflns_number_total 10157
_reflns_threshold_expression >2sigma(I)
_cod_data_source_file c4dt04035j2.cif
_cod_data_source_block 1
_cod_depositor_comments
;
The following automatic conversions were performed:

'_symmetry_cell_setting' value 'Triclinic' changed to 'triclinic'
according to
/usr/data/users/saulius/crontab/automatic-downloads/rss-feeds/RSC/lib/dictionaries/cif_core.dic
dictionary named 'cif_core.dic' version 2.4.2 from 2011-04-26.

Automatic conversion script
Id: cif_fix_values 3008 2015-01-20 13:52:24Z robertas 

 Adding full bibliography for 7033988--7033989.cif.
;
_cod_original_cell_volume 2904.7(12)
_cod_original_sg_symbol_Hall '-P 1   '
_cod_original_sg_symbol_H-M 'P-1   '
_cod_database_code 7033989

loop_
_symmetry_equiv_pos_as_xyz
'x, y, z'
'-x, -y, -z'

loop_
_atom_site_label
_atom_site_type_symbol
_atom_site_fract_x
_atom_site_fract_y
_atom_site_fract_z
_atom_site_U_iso_or_equiv
_atom_site_adp_type
_atom_site_occupancy
_atom_site_symmetry_multiplicity
_atom_site_calc_flag
_atom_site_refinement_flags
_atom_site_disorder_assembly
_atom_site_disorder_group
O5 O 1.083(2) 0.2446(14) 0.2327(10) 0.078(2) Uani 0.699(5) 1 d PDU A 1
O3 O 1.0385(7) 0.2046(5) 0.1012(3) 0.1061(19) Uani 0.699(5) 1 d PDU A 1
C43 C 1.0322(11) 0.2062(8) 0.0249(5) 0.114(2) Uani 0.699(5) 1 d PDU A 1
H43A H 1.1122 0.2160 0.0169 0.137 Uiso 0.699(5) 1 calc PR A 1
H43B H 1.0056 0.2618 0.0112 0.137 Uiso 0.699(5) 1 calc PR A 1
C44 C 0.9506(10) 0.1163(7) -0.0233(5) 0.116(3) Uani 0.699(5) 1 d PDU A 1
H44A H 0.9644 0.1134 -0.0726 0.140 Uiso 0.699(5) 1 calc PR A 1
H44B H 0.8687 0.1153 -0.0263 0.140 Uiso 0.699(5) 1 calc PR A 1
H44C H 0.9644 0.0602 -0.0029 0.140 Uiso 0.699(5) 1 calc PR A 1
O4 O 1.2421(6) 0.2992(5) 0.1621(4) 0.0966(15) Uani 0.699(5) 1 d PDU A 1
C45 C 1.3332(10) 0.3659(8) 0.2242(6) 0.117(2) Uani 0.699(5) 1 d PDU A 1
H45A H 1.3336 0.3404 0.2707 0.141 Uiso 0.699(5) 1 calc PR A 1
H45B H 1.3221 0.4309 0.2306 0.141 Uiso 0.699(5) 1 calc PR A 1
C46 C 1.4460(13) 0.3688(11) 0.1997(9) 0.177(5) Uani 0.699(5) 1 d PDU A 1
H46A H 1.5147 0.4121 0.2373 0.212 Uiso 0.699(5) 1 calc PR A 1
H46B H 1.4420 0.3927 0.1530 0.212 Uiso 0.699(5) 1 calc PR A 1
H46C H 1.4537 0.3033 0.1930 0.212 Uiso 0.699(5) 1 calc PR A 1
O5A O 1.074(6) 0.256(4) 0.237(2) 0.078(2) Uani 0.301(5) 1 d PDU A 2
O3A O 1.1387(14) 0.2463(10) 0.0987(6) 0.096(2) Uani 0.301(5) 1 d PDU A 2
C43A C 1.0093(17) 0.2198(17) 0.0722(18) 0.109(3) Uani 0.301(5) 1 d PDU A 2
H43C H 0.9781 0.2584 0.0376 0.130 Uiso 0.301(5) 1 calc PR A 2
H43D H 0.9633 0.2040 0.1091 0.130 Uiso 0.301(5) 1 calc PR A 2
C44A C 1.051(2) 0.1407(18) 0.0398(14) 0.112(4) Uani 0.301(5) 1 d PDU A 2
H44D H 0.9887 0.0985 -0.0019 0.135 Uiso 0.301(5) 1 calc PR A 2
H44E H 1.0712 0.1025 0.0774 0.135 Uiso 0.301(5) 1 calc PR A 2
H44F H 1.1218 0.1696 0.0228 0.135 Uiso 0.301(5) 1 calc PR A 2
O4A O 1.2580(10) 0.3372(13) 0.2048(11) 0.114(3) Uani 0.301(5) 1 d PDU A 2
C45A C 1.3618(15) 0.3110(17) 0.2322(15) 0.111(3) Uani 0.301(5) 1 d PDU A 2
H45C H 1.3532 0.2614 0.1901 0.134 Uiso 0.301(5) 1 d PR A 2
H45D H 1.3478 0.2754 0.2722 0.134 Uiso 0.301(5) 1 d PR A 2
C46A C 1.4890(18) 0.3695(18) 0.2486(15) 0.116(5) Uani 0.301(5) 1 d PDU A 2
H46D H 1.5388 0.3272 0.2577 0.139 Uiso 0.301(5) 1 calc PR A 2
H46E H 1.5082 0.4197 0.2923 0.139 Uiso 0.301(5) 1 calc PR A 2
H46F H 1.5034 0.4003 0.2064 0.139 Uiso 0.301(5) 1 calc PR A 2
O6 O 0.7348(8) 1.2185(5) 0.1904(4) 0.114(3) Uani 0.714(6) 1 d PDU B 1
O7 O 0.5358(5) 1.1108(6) 0.0967(5) 0.0869(15) Uani 0.714(6) 1 d PDU B 1
C47 C 0.4771(8) 1.0824(8) 0.1541(5) 0.106(2) Uani 0.714(6) 1 d PDU B 1
H47A H 0.4979 1.1390 0.1940 0.128 Uiso 0.714(6) 1 calc PR B 1
H47B H 0.5059 1.0315 0.1753 0.128 Uiso 0.714(6) 1 calc PR B 1
C48 C 0.3374(8) 1.0426(10) 0.1231(5) 0.123(3) Uani 0.714(6) 1 d PDU B 1
H48A H 0.2999 1.0442 0.1641 0.147 Uiso 0.714(6) 1 calc PR B 1
H48B H 0.3148 0.9757 0.0968 0.147 Uiso 0.714(6) 1 calc PR B 1
H48C H 0.3114 1.0832 0.0892 0.147 Uiso 0.714(6) 1 calc PR B 1
O8 O 0.6933(7) 1.1770(5) 0.0475(4) 0.111(2) Uani 0.714(6) 1 d PDU B 1
C49 C 0.7118(12) 1.2855(7) 0.0463(6) 0.134(3) Uani 0.714(6) 1 d PDU B 1
H49A H 0.7963 1.3245 0.0642 0.160 Uiso 0.714(6) 1 calc PR B 1
H49B H 0.6643 1.3121 0.0747 0.160 Uiso 0.714(6) 1 calc PR B 1
C50 C 0.6639(11) 1.2770(9) -0.0390(6) 0.162(4) Uani 0.714(6) 1 d PDU B 1
H50A H 0.6624 1.3408 -0.0502 0.194 Uiso 0.714(6) 1 calc PR B 1
H50B H 0.5836 1.2313 -0.0554 0.194 Uiso 0.714(6) 1 calc PR B 1
H50C H 0.7158 1.2535 -0.0647 0.194 Uiso 0.714(6) 1 calc PR B 1
O6A O 0.6928(19) 1.1817(13) 0.2070(7) 0.093(4) Uani 0.286(6) 1 d PDU B 2
O7A O 0.5320(10) 1.0843(15) 0.1066(14) 0.0869(15) Uani 0.286(6) 1 d PDU B 2
C47A C 0.432(2) 1.0164(14) 0.1293(14) 0.108(4) Uani 0.286(6) 1 d PDU B 2
H47C H 0.4533 0.9980 0.1782 0.129 Uiso 0.286(6) 1 calc PR B 2
H47D H 0.3784 0.9614 0.0909 0.129 Uiso 0.286(6) 1 calc PR B 2
C48A C 0.405(3) 1.1153(16) 0.1288(13) 0.106(5) Uani 0.286(6) 1 d PDU B 2
H48D H 0.3385 1.1139 0.1505 0.128 Uiso 0.286(6) 1 calc PR B 2
H48E H 0.3855 1.1261 0.0780 0.128 Uiso 0.286(6) 1 calc PR B 2
H48F H 0.4753 1.1680 0.1577 0.128 Uiso 0.286(6) 1 calc PR B 2
O8A O 0.7307(15) 1.2018(14) 0.0701(9) 0.106(3) Uani 0.286(6) 1 d PDU B 2
C49A C 0.654(2) 1.2470(15) 0.0215(16) 0.115(3) Uani 0.286(6) 1 d PDU B 2
H49C H 0.5778 1.2370 0.0357 0.138 Uiso 0.286(6) 1 calc PR B 2
H49D H 0.6355 1.2141 -0.0302 0.138 Uiso 0.286(6) 1 calc PR B 2
C50A C 0.712(3) 1.3563(16) 0.0267(17) 0.137(6) Uani 0.286(6) 1 d PDU B 2
H50D H 0.7917 1.3761 0.0597 0.165 Uiso 0.286(6) 1 calc PR B 2
H50E H 0.6644 1.3925 0.0462 0.165 Uiso 0.286(6) 1 calc PR B 2
H50F H 0.7169 1.3699 -0.0223 0.165 Uiso 0.286(6) 1 calc PR B 2
Co1 Co 0.95327(5) 0.75047(3) 0.18727(3) 0.04542(18) Uani 1 1 d . . .
P1 P 1.11694(14) 0.29161(9) 0.17259(8) 0.0714(4) Uani 1 1 d D . .
P2 P 0.67432(14) 1.13985(11) 0.12483(9) 0.0858(5) Uani 1 1 d D . .
S3 S 0.66658(10) 0.51600(9) 0.50077(7) 0.0622(3) Uani 1 1 d . . .
S4 S 0.85716(17) 0.92369(10) 0.40888(9) 0.0942(5) Uani 1 1 d . . .
S1 S 1.43097(11) 1.26688(9) 0.42988(7) 0.0739(4) Uani 1 1 d . . .
S2 S 1.38761(12) 0.80956(10) 0.38397(8) 0.0832(4) Uani 1 1 d . . .
O2 O 1.0081(3) 0.66374(19) 0.12690(15) 0.0563(7) Uani 1 1 d . . .
O1 O 0.8242(3) 0.77974(19) 0.12247(16) 0.0629(8) Uani 1 1 d . . .
O9 O 0.8515(4) 0.3254(2) 0.31674(19) 0.0813(10) Uani 1 1 d . . .
H9B H 0.8428 0.2945 0.2729 0.098 Uiso 1 1 d R . .
O10 O 0.6612(12) 0.5951(9) 0.0402(8) 0.360(8) Uani 1 1 d . . .
H10D H 0.7125 0.6521 0.0571 0.432 Uiso 1 1 d R . .
N3 N 0.9107(3) 0.6546(2) 0.25342(16) 0.0426(7) Uani 1 1 d . . .
N4 N 0.8827(3) 0.5167(2) 0.29828(16) 0.0428(7) Uani 1 1 d . . .
H4A H 0.8829 0.4578 0.3043 0.051 Uiso 1 1 calc R . .
N1 N 1.0412(3) 0.8917(2) 0.23146(17) 0.0416(7) Uani 1 1 d . . .
N2 N 1.0744(3) 1.0526(2) 0.25379(17) 0.0438(7) Uani 1 1 d . . .
H2A H 1.0633 1.1096 0.2526 0.053 Uiso 1 1 calc R . .
C22 C 0.5995(5) 0.6075(4) 0.3804(3) 0.0834(16) Uani 1 1 d . . .
H22A H 0.6237 0.6287 0.3370 0.125 Uiso 1 1 calc R . .
H22B H 0.5982 0.6635 0.4137 0.125 Uiso 1 1 calc R . .
H22C H 0.5203 0.5601 0.3648 0.125 Uiso 1 1 calc R . .
C23 C 0.6876(4) 0.5608(3) 0.4205(2) 0.0542(10) Uani 1 1 d . . .
C24 C 0.7867(3) 0.5451(3) 0.4024(2) 0.0440(9) Uani 1 1 d . . .
C25 C 0.8435(4) 0.4946(3) 0.4542(2) 0.0519(10) Uani 1 1 d . . .
H25A H 0.9116 0.4769 0.4495 0.062 Uiso 1 1 calc R . .
C26 C 0.7899(4) 0.4748(3) 0.5104(2) 0.0559(11) Uani 1 1 d . . .
C27 C 0.8252(5) 0.4234(4) 0.5750(3) 0.0847(16) Uani 1 1 d . . .
H27A H 0.8963 0.4055 0.5716 0.127 Uiso 1 1 calc R . .
H27B H 0.7603 0.3649 0.5727 0.127 Uiso 1 1 calc R . .
H27C H 0.8414 0.4673 0.6218 0.127 Uiso 1 1 calc R . .
C28 C 1.0052(5) 0.8065(4) 0.4539(3) 0.0908(17) Uani 1 1 d . . .
H28A H 1.0148 0.7432 0.4388 0.136 Uiso 1 1 calc R . .
H28B H 0.9910 0.8105 0.5032 0.136 Uiso 1 1 calc R . .
H28C H 1.0772 0.8580 0.4547 0.136 Uiso 1 1 calc R . .
C29 C 0.9001(4) 0.8188(3) 0.3993(3) 0.0635(12) Uani 1 1 d . . .
C30 C 0.8314(4) 0.7555(3) 0.3348(2) 0.0512(10) Uani 1 1 d . . .
C31 C 0.7448(5) 0.7935(3) 0.2937(3) 0.0670(13) Uani 1 1 d . . .
H31A H 0.6919 0.7599 0.2478 0.080 Uiso 1 1 calc R . .
C32 C 0.7456(5) 0.8828(4) 0.3269(3) 0.0808(16) Uani 1 1 d . . .
C33 C 0.6654(7) 0.9442(5) 0.3008(4) 0.120(3) Uani 1 1 d . . .
H33A H 0.6084 0.9098 0.2541 0.181 Uiso 1 1 calc R . .
H33B H 0.7139 1.0066 0.2937 0.181 Uiso 1 1 calc R . .
H33C H 0.6228 0.9552 0.3379 0.181 Uiso 1 1 calc R . .
C34 C 0.8353(3) 0.5761(3) 0.3392(2) 0.0433(9) Uani 1 1 d . . .
C35 C 0.8535(4) 0.6624(3) 0.3103(2) 0.0460(9) Uani 1 1 d . . .
C36 C 0.9289(3) 0.5657(3) 0.2472(2) 0.0412(8) Uani 1 1 d . . .
C37 C 0.9915(3) 0.5281(3) 0.1964(2) 0.0417(8) Uani 1 1 d . A .
C42 C 1.0270(4) 0.5802(3) 0.1390(2) 0.0459(9) Uani 1 1 d . . .
C41 C 1.0865(4) 0.5377(3) 0.0937(2) 0.0604(11) Uani 1 1 d . A .
H41A H 1.1085 0.5693 0.0552 0.073 Uiso 1 1 calc R . .
C40 C 1.1143(4) 0.4524(3) 0.1025(3) 0.0638(12) Uani 1 1 d . . .
H40A H 1.1544 0.4275 0.0708 0.077 Uiso 1 1 calc R A .
C39 C 1.0820(4) 0.4023(3) 0.1598(2) 0.0526(10) Uani 1 1 d . A .
C38 C 1.0208(4) 0.4413(3) 0.2047(2) 0.0468(9) Uani 1 1 d . . .
H38A H 0.9981 0.4080 0.2422 0.056 Uiso 1 1 calc R A .
C7 C 1.3110(5) 0.9593(4) 0.4476(3) 0.0800(15) Uani 1 1 d . . .
H7A H 1.2585 0.9989 0.4353 0.120 Uiso 1 1 calc R . .
H7B H 1.3928 1.0016 0.4669 0.120 Uiso 1 1 calc R . .
H7C H 1.2874 0.9221 0.4849 0.120 Uiso 1 1 calc R . .
C8 C 1.3023(4) 0.8897(3) 0.3784(3) 0.0602(12) Uani 1 1 d . . .
C9 C 1.2349(3) 0.8777(3) 0.3060(2) 0.0501(10) Uani 1 1 d . . .
C10 C 1.2502(4) 0.8013(3) 0.2573(3) 0.0644(12) Uani 1 1 d . . .
H10A H 1.2088 0.7826 0.2068 0.077 Uiso 1 1 calc R . .
C11 C 1.3305(5) 0.7575(4) 0.2904(3) 0.0802(15) Uani 1 1 d . . .
C12 C 1.3661(6) 0.6735(5) 0.2553(4) 0.125(3) Uani 1 1 d . . .
H12A H 1.3246 0.6548 0.2029 0.187 Uiso 1 1 calc R . .
H12B H 1.3448 0.6180 0.2800 0.187 Uiso 1 1 calc R . .
H12C H 1.4518 0.6942 0.2606 0.187 Uiso 1 1 calc R . .
C1 C 1.1816(4) 1.2126(4) 0.4124(3) 0.0774(15) Uani 1 1 d . . .
H1A H 1.1076 1.1640 0.3840 0.116 Uiso 1 1 calc R . .
H1B H 1.1792 1.2773 0.4038 0.116 Uiso 1 1 calc R . .
H1C H 1.1912 1.2103 0.4650 0.116 Uiso 1 1 calc R . .
C2 C 1.2853(4) 1.1914(3) 0.3881(2) 0.0559(11) Uani 1 1 d . . .
C3 C 1.2855(3) 1.1156(3) 0.3377(2) 0.0445(9) Uani 1 1 d . . .
C4 C 1.4046(4) 1.1168(3) 0.3335(2) 0.0543(10) Uani 1 1 d . . .
H4B H 1.4202 1.0689 0.3021 0.065 Uiso 1 1 calc R . .
C5 C 1.4922(4) 1.1946(3) 0.3797(3) 0.0620(12) Uani 1 1 d . . .
C6 C 1.6259(4) 1.2204(4) 0.3894(3) 0.0898(17) Uani 1 1 d . . .
H6B H 1.6432 1.1718 0.3570 0.135 Uiso 1 1 calc R . .
H6C H 1.6647 1.2216 0.4407 0.135 Uiso 1 1 calc R . .
H6D H 1.6554 1.2844 0.3766 0.135 Uiso 1 1 calc R . .
C14 C 1.1553(3) 0.9354(3) 0.2801(2) 0.0438(9) Uani 1 1 d . . .
C13 C 1.1773(3) 1.0362(3) 0.2936(2) 0.0444(9) Uani 1 1 d . . .
C15 C 0.9937(3) 0.9649(2) 0.21698(19) 0.0404(8) Uani 1 1 d . . .
C16 C 0.8742(3) 0.9548(3) 0.1691(2) 0.0431(9) Uani 1 1 d . B .
C21 C 0.7984(3) 0.8631(3) 0.1235(2) 0.0491(10) Uani 1 1 d . . .
C20 C 0.6876(4) 0.8625(3) 0.0771(3) 0.0678(13) Uani 1 1 d . B .
H20A H 0.6377 0.8037 0.0459 0.081 Uiso 1 1 calc R . .
C19 C 0.6511(4) 0.9439(3) 0.0761(2) 0.0654(12) Uani 1 1 d . . .
H19A H 0.5777 0.9405 0.0441 0.078 Uiso 1 1 calc R B .
C18 C 0.7230(4) 1.0335(3) 0.1228(2) 0.0543(10) Uani 1 1 d . B .
C17 C 0.8332(4) 1.0376(3) 0.1678(2) 0.0496(10) Uani 1 1 d . . .
H17A H 0.8819 1.0974 0.1983 0.059 Uiso 1 1 calc R B .
C51 C 0.9189(5) 0.2829(5) 0.3609(4) 0.104(2) Uani 1 1 d . . .
H51A H 0.8803 0.2127 0.3520 0.124 Uiso 1 1 d R . .
H51B H 0.9973 0.2958 0.3512 0.124 Uiso 1 1 d R . .
H51C H 0.9272 0.3102 0.4123 0.124 Uiso 1 1 d R . .
C52 C 0.619(2) 0.555(2) 0.0956(13) 0.47(2) Uani 1 1 d . . .
H52D H 0.5612 0.4911 0.0756 0.700 Uiso 1 1 d R . .
H52A H 0.6837 0.5497 0.1342 0.700 Uiso 1 1 d R . .
H52B H 0.5801 0.5986 0.1166 0.700 Uiso 1 1 d R . .

loop_
_atom_site_aniso_label
_atom_site_aniso_U_11
_atom_site_aniso_U_22
_atom_site_aniso_U_33
_atom_site_aniso_U_23
_atom_site_aniso_U_13
_atom_site_aniso_U_12
O5 0.120(4) 0.053(4) 0.101(3) 0.042(3) 0.057(2) 0.055(3)
O3 0.154(4) 0.079(3) 0.104(4) 0.023(3) 0.052(3) 0.049(3)
C43 0.154(5) 0.091(4) 0.110(5) 0.021(4) 0.055(4) 0.042(4)
C44 0.152(7) 0.109(6) 0.086(5) -0.008(5) 0.046(5) 0.034(5)
O4 0.128(4) 0.076(3) 0.119(4) 0.025(3) 0.063(3) 0.056(3)
C45 0.132(5) 0.089(5) 0.140(5) 0.020(4) 0.044(4) 0.041(4)
C46 0.174(8) 0.152(8) 0.179(8) 0.013(8) 0.045(8) 0.015(7)
O5A 0.120(4) 0.053(4) 0.101(3) 0.042(3) 0.057(2) 0.055(3)
O3A 0.131(5) 0.078(4) 0.110(4) 0.022(4) 0.061(4) 0.054(4)
C43A 0.142(5) 0.086(5) 0.117(5) 0.024(5) 0.051(5) 0.051(5)
C44A 0.149(8) 0.097(8) 0.115(8) 0.021(7) 0.050(7) 0.061(7)
O4A 0.139(5) 0.092(5) 0.128(5) 0.028(4) 0.051(4) 0.045(4)
C45A 0.135(6) 0.087(5) 0.129(5) 0.030(5) 0.051(5) 0.045(5)
C46A 0.129(9) 0.099(8) 0.129(9) 0.040(8) 0.028(8) 0.049(8)
O6 0.129(5) 0.074(4) 0.115(4) -0.020(3) -0.037(4) 0.059(4)
O7 0.096(2) 0.093(3) 0.085(3) 0.018(2) 0.0075(19) 0.063(2)
C47 0.123(5) 0.110(5) 0.086(4) 0.012(4) 0.013(4) 0.046(4)
C48 0.115(6) 0.153(7) 0.091(5) 0.013(6) 0.023(5) 0.031(6)
O8 0.129(4) 0.079(3) 0.122(4) 0.042(3) -0.007(3) 0.046(3)
C49 0.140(5) 0.097(5) 0.144(5) 0.038(4) -0.011(4) 0.036(4)
C50 0.149(7) 0.111(7) 0.197(8) 0.076(6) -0.002(7) 0.009(6)
O6A 0.111(7) 0.074(7) 0.094(6) 0.007(5) -0.002(6) 0.054(5)
O7A 0.096(2) 0.093(3) 0.085(3) 0.018(2) 0.0075(19) 0.063(2)
C47A 0.121(6) 0.111(6) 0.091(6) 0.012(5) 0.005(5) 0.053(5)
C48A 0.130(8) 0.107(8) 0.080(8) 0.018(7) 0.001(8) 0.052(7)
O8A 0.116(5) 0.087(5) 0.115(5) 0.039(4) -0.005(4) 0.048(4)
C49A 0.122(5) 0.096(5) 0.116(5) 0.028(5) -0.010(5) 0.043(5)
C50A 0.150(9) 0.105(9) 0.146(9) 0.050(8) 0.002(9) 0.038(8)
Co1 0.0573(3) 0.0254(3) 0.0499(3) 0.0101(2) 0.0043(2) 0.0127(2)
P1 0.1110(11) 0.0512(7) 0.0809(9) 0.0254(6) 0.0460(8) 0.0498(7)
P2 0.0878(10) 0.0693(9) 0.0885(10) -0.0083(7) -0.0263(8) 0.0510(8)
S3 0.0619(7) 0.0611(7) 0.0628(7) 0.0084(5) 0.0251(6) 0.0116(5)
S4 0.1476(14) 0.0474(7) 0.1014(11) 0.0011(7) 0.0511(10) 0.0418(8)
S1 0.0578(7) 0.0607(7) 0.0782(8) -0.0170(6) 0.0066(6) -0.0027(6)
S2 0.0685(8) 0.0751(9) 0.1011(10) 0.0369(8) -0.0097(7) 0.0297(7)
O2 0.088(2) 0.0361(15) 0.0553(16) 0.0200(12) 0.0231(15) 0.0269(14)
O1 0.0674(19) 0.0312(15) 0.0727(19) 0.0015(13) -0.0144(15) 0.0146(13)
O9 0.125(3) 0.0458(19) 0.071(2) 0.0164(16) 0.030(2) 0.0171(19)
O10 0.281(13) 0.220(11) 0.364(16) -0.057(11) -0.135(13) -0.060(9)
N3 0.058(2) 0.0296(16) 0.0421(17) 0.0062(13) 0.0103(15) 0.0182(14)
N4 0.0561(19) 0.0286(15) 0.0467(17) 0.0109(13) 0.0124(15) 0.0168(14)
N1 0.0467(18) 0.0264(15) 0.0498(18) 0.0105(13) 0.0034(14) 0.0135(13)
N2 0.0501(19) 0.0247(15) 0.0529(18) 0.0069(13) 0.0045(15) 0.0119(13)
C22 0.071(3) 0.101(4) 0.096(4) 0.033(3) 0.026(3) 0.046(3)
C23 0.055(3) 0.049(2) 0.059(3) 0.0074(19) 0.013(2) 0.0178(19)
C24 0.048(2) 0.038(2) 0.042(2) 0.0060(16) 0.0084(17) 0.0107(17)
C25 0.051(2) 0.047(2) 0.055(2) 0.0120(19) 0.010(2) 0.0111(18)
C26 0.058(3) 0.051(2) 0.048(2) 0.0093(19) 0.010(2) 0.0013(19)
C27 0.086(4) 0.098(4) 0.070(3) 0.041(3) 0.022(3) 0.017(3)
C28 0.090(4) 0.080(4) 0.085(4) -0.011(3) 0.008(3) 0.019(3)
C29 0.086(3) 0.041(2) 0.069(3) 0.007(2) 0.031(3) 0.021(2)
C30 0.072(3) 0.039(2) 0.053(2) 0.0110(18) 0.026(2) 0.024(2)
C31 0.095(4) 0.052(3) 0.072(3) 0.020(2) 0.027(3) 0.043(3)
C32 0.120(4) 0.064(3) 0.097(4) 0.038(3) 0.059(4) 0.057(3)
C33 0.187(7) 0.110(5) 0.143(6) 0.071(5) 0.092(5) 0.115(5)
C34 0.050(2) 0.036(2) 0.044(2) 0.0053(16) 0.0110(17) 0.0156(17)
C35 0.057(2) 0.035(2) 0.047(2) 0.0080(16) 0.0101(19) 0.0159(17)
C36 0.046(2) 0.0332(19) 0.042(2) 0.0090(15) 0.0052(17) 0.0126(16)
C37 0.050(2) 0.0318(19) 0.041(2) 0.0081(15) 0.0069(17) 0.0117(16)
C42 0.061(2) 0.033(2) 0.043(2) 0.0120(16) 0.0108(18) 0.0131(17)
C41 0.091(3) 0.047(2) 0.061(3) 0.027(2) 0.036(2) 0.029(2)
C40 0.093(3) 0.047(2) 0.068(3) 0.015(2) 0.041(3) 0.029(2)
C39 0.073(3) 0.036(2) 0.058(2) 0.0151(18) 0.024(2) 0.0229(19)
C38 0.061(2) 0.037(2) 0.052(2) 0.0157(17) 0.0207(19) 0.0208(18)
C7 0.092(4) 0.074(3) 0.064(3) 0.022(3) 0.000(3) 0.019(3)
C8 0.057(3) 0.050(3) 0.067(3) 0.024(2) -0.001(2) 0.013(2)
C9 0.048(2) 0.035(2) 0.066(3) 0.0167(18) 0.007(2) 0.0131(17)
C10 0.059(3) 0.052(3) 0.077(3) 0.011(2) -0.003(2) 0.023(2)
C11 0.071(3) 0.061(3) 0.112(4) 0.021(3) 0.006(3) 0.037(3)
C12 0.108(5) 0.103(5) 0.163(7) -0.002(5) -0.009(5) 0.075(4)
C1 0.062(3) 0.073(3) 0.087(4) -0.015(3) 0.019(3) 0.016(2)
C2 0.050(2) 0.046(2) 0.061(3) 0.003(2) 0.008(2) 0.0054(19)
C3 0.046(2) 0.038(2) 0.044(2) 0.0084(16) 0.0047(17) 0.0096(17)
C4 0.052(3) 0.047(2) 0.056(2) 0.0037(19) 0.008(2) 0.0088(19)
C5 0.044(2) 0.059(3) 0.069(3) 0.008(2) 0.007(2) 0.001(2)
C6 0.054(3) 0.090(4) 0.105(4) 0.002(3) 0.014(3) 0.001(3)
C14 0.046(2) 0.034(2) 0.048(2) 0.0123(16) 0.0048(17) 0.0112(16)
C13 0.044(2) 0.034(2) 0.051(2) 0.0120(16) 0.0041(18) 0.0094(16)
C15 0.046(2) 0.0294(18) 0.042(2) 0.0086(15) 0.0047(17) 0.0104(16)
C16 0.048(2) 0.0338(19) 0.045(2) 0.0121(16) 0.0007(17) 0.0148(16)
C21 0.049(2) 0.034(2) 0.055(2) 0.0066(17) -0.0033(19) 0.0118(17)
C20 0.066(3) 0.046(3) 0.071(3) 0.001(2) -0.017(2) 0.014(2)
C19 0.061(3) 0.063(3) 0.060(3) 0.006(2) -0.013(2) 0.024(2)
C18 0.058(3) 0.052(2) 0.052(2) 0.0098(19) 0.001(2) 0.023(2)
C17 0.054(2) 0.041(2) 0.049(2) 0.0075(17) -0.0008(19) 0.0165(18)
C51 0.085(4) 0.083(4) 0.140(6) 0.006(4) 0.017(4) 0.036(3)
C52 0.34(3) 0.51(4) 0.38(3) 0.28(3) -0.08(2) -0.08(2)

loop_
_atom_type_symbol
_atom_type_description
_atom_type_scat_dispersion_real
_atom_type_scat_dispersion_imag
_atom_type_scat_source
C C 0.0033 0.0016 'International Tables Vol C Tables 4.2.6.8 and 6.1.1.4'
H H 0.0000 0.0000 'International Tables Vol C Tables 4.2.6.8 and 6.1.1.4'
N N 0.0061 0.0033 'International Tables Vol C Tables 4.2.6.8 and 6.1.1.4'
O O 0.0106 0.0060 'International Tables Vol C Tables 4.2.6.8 and 6.1.1.4'
P P 0.1023 0.0942 'International Tables Vol C Tables 4.2.6.8 and 6.1.1.4'
S S 0.1246 0.1234 'International Tables Vol C Tables 4.2.6.8 and 6.1.1.4'
Co Co 0.3494 0.9721 'International Tables Vol C Tables 4.2.6.8 and 6.1.1.4'

loop_
_geom_angle_atom_site_label_1
_geom_angle_atom_site_label_2
_geom_angle_atom_site_label_3
_geom_angle
C43 O3 P1 127.8(6)
O3 C43 C44 112.6(8)
O3 C43 H43A 109.1
C44 C43 H43A 109.1
O3 C43 H43B 109.1
C44 C43 H43B 109.1
H43A C43 H43B 107.8
C43 C44 H44A 109.5
C43 C44 H44B 109.5
H44A C44 H44B 109.5
C43 C44 H44C 109.5
H44A C44 H44C 109.5
H44B C44 H44C 109.5
C45 O4 P1 110.4(7)
O4 C45 C46 101.5(9)
O4 C45 H45A 111.5
C46 C45 H45A 111.5
O4 C45 H45B 111.5
C46 C45 H45B 111.5
H45A C45 H45B 109.3
C45 C46 H46A 109.5
C45 C46 H46B 109.5
H46A C46 H46B 109.5
C45 C46 H46C 109.5
H46A C46 H46C 109.5
H46B C46 H46C 109.5
C43A O3A P1 83.8(14)
O3A C43A C44A 70.6(14)
O3A C43A H43C 116.6
C44A C43A H43C 116.6
O3A C43A H43D 116.6
C44A C43A H43D 116.6
H43C C43A H43D 113.6
C43A C44A H44D 109.5
C43A C44A H44E 109.5
H44D C44A H44E 109.5
C43A C44A H44F 109.5
H44D C44A H44F 109.5
H44E C44A H44F 109.5
C45A O4A P1 141.9(16)
O4A C45A C46A 130(2)
O4A C45A H45C 98.3
C46A C45A H45C 102.9
O4A C45A H45D 107.1
C46A C45A H45D 110.2
H45C C45A H45D 105.3
C45A C46A H46D 109.5
C45A C46A H46E 109.5
H46D C46A H46E 109.5
C45A C46A H46F 109.5
H46D C46A H46F 109.5
H46E C46A H46F 109.5
C47 O7 P2 112.1(6)
O7 C47 C48 111.7(7)
O7 C47 H47A 109.3
C48 C47 H47A 109.3
O7 C47 H47B 109.3
C48 C47 H47B 109.3
H47A C47 H47B 107.9
C47 C48 H48A 109.5
C47 C48 H48B 109.5
H48A C48 H48B 109.5
C47 C48 H48C 109.5
H48A C48 H48C 109.5
H48B C48 H48C 109.5
C49 O8 P2 116.6(7)
O8 C49 C50 97.8(8)
O8 C49 H49A 112.2
C50 C49 H49A 112.2
O8 C49 H49B 112.2
C50 C49 H49B 112.2
H49A C49 H49B 109.8
C49 C50 H50A 109.5
C49 C50 H50B 109.5
H50A C50 H50B 109.5
C49 C50 H50C 109.5
H50A C50 H50C 109.5
H50B C50 H50C 109.5
C47A O7A P2 147.1(18)
O7A C47A C48A 73.1(17)
O7A C47A H47C 116.2
C48A C47A H47C 116.2
O7A C47A H47D 116.2
C48A C47A H47D 116.2
H47C C47A H47D 113.2
C47A C48A H48D 109.5
C47A C48A H48E 109.5
H48D C48A H48E 109.5
C47A C48A H48F 109.5
H48D C48A H48F 109.5
H48E C48A H48F 109.5
C49A O8A P2 117.5(16)
O8A C49A C50A 112.6(19)
O8A C49A H49C 109.1
C50A C49A H49C 109.1
O8A C49A H49D 109.1
C50A C49A H49D 109.1
H49C C49A H49D 107.8
C49A C50A H50D 109.5
C49A C50A H50E 109.5
H50D C50A H50E 109.5
C49A C50A H50F 109.5
H50D C50A H50F 109.5
H50E C50A H50F 109.5
O1 Co1 O2 107.31(13)
O1 Co1 N3 117.62(13)
O2 Co1 N3 93.37(11)
O1 Co1 N1 93.85(11)
O2 Co1 N1 126.07(13)
N3 Co1 N1 119.93(12)
O5 P1 O5A 9(3)
O5 P1 O4 117.5(11)
O5A P1 O4 124(3)
O5 P1 O3A 129.6(9)
O5A P1 O3A 138(2)
O4 P1 O3A 57.0(6)
O5 P1 O4A 101.7(14)
O5A P1 O4A 104(3)
O4 P1 O4A 32.2(7)
O3A P1 O4A 88.9(9)
O5 P1 O3 99.9(10)
O5A P1 O3 104(2)
O4 P1 O3 98.5(4)
O3A P1 O3 44.0(6)
O4A P1 O3 130.4(8)
O5 P1 C39 117.9(7)
O5A P1 C39 108.9(19)
O4 P1 C39 110.5(3)
O3A P1 C39 108.7(5)
O4A P1 C39 98.5(7)
O3 P1 C39 109.7(3)
O6 P2 O6A 29.5(7)
O6 P2 O7 118.4(5)
O6A P2 O7 101.0(9)
O6 P2 O8A 93.6(8)
O6A P2 O8A 122.8(10)
O7 P2 O8A 108.2(7)
O6 P2 O7A 121.0(10)
O6A P2 O7A 97.5(13)
O7 P2 O7A 15.7(8)
O8A P2 O7A 121.8(10)
O6 P2 O8 111.9(4)
O6A P2 O8 139.9(7)
O7 P2 O8 92.2(4)
O8A P2 O8 19.7(7)
O7A P2 O8 104.0(9)
O6 P2 C18 116.4(3)
O6A P2 C18 106.6(7)
O7 P2 C18 110.7(3)
O8A P2 C18 107.2(8)
O7A P2 C18 97.5(8)
O8 P2 C18 103.6(3)
C26 S3 C23 92.9(2)
C32 S4 C29 92.8(2)
C5 S1 C2 92.5(2)
C11 S2 C8 93.0(2)
C42 O2 Co1 128.9(2)
C21 O1 Co1 128.8(2)
C51 O9 H9B 103.1
C52 O10 H10D 111.2
C36 N3 C35 107.9(3)
C36 N3 Co1 124.0(3)
C35 N3 Co1 128.0(2)
C36 N4 C34 109.4(3)
C36 N4 H4A 125.3
C34 N4 H4A 125.3
C15 N1 C14 107.0(3)
C15 N1 Co1 122.5(2)
C14 N1 Co1 130.5(2)
C15 N2 C13 109.2(3)
C15 N2 H2A 125.4
C13 N2 H2A 125.4
C23 C22 H22A 109.5
C23 C22 H22B 109.5
H22A C22 H22B 109.5
C23 C22 H22C 109.5
H22A C22 H22C 109.5
H22B C22 H22C 109.5
C24 C23 C22 129.5(4)
C24 C23 S3 110.9(3)
C22 C23 S3 119.6(3)
C23 C24 C25 111.6(4)
C23 C24 C34 126.5(4)
C25 C24 C34 121.9(4)
C26 C25 C24 114.3(4)
C26 C25 H25A 122.9
C24 C25 H25A 122.9
C25 C26 C27 128.8(4)
C25 C26 S3 110.3(3)
C27 C26 S3 120.9(4)
C26 C27 H27A 109.5
C26 C27 H27B 109.5
H27A C27 H27B 109.5
C26 C27 H27C 109.5
H27A C27 H27C 109.5
H27B C27 H27C 109.5
C29 C28 H28A 109.5
C29 C28 H28B 109.5
H28A C28 H28B 109.5
C29 C28 H28C 109.5
H28A C28 H28C 109.5
H28B C28 H28C 109.5
C30 C29 C28 127.1(4)
C30 C29 S4 110.7(4)
C28 C29 S4 122.1(4)
C29 C30 C31 112.2(4)
C29 C30 C35 122.2(4)
C31 C30 C35 125.4(4)
C32 C31 C30 114.1(5)
C32 C31 H31A 122.9
C30 C31 H31A 122.9
C31 C32 C33 128.9(6)
C31 C32 S4 110.1(4)
C33 C32 S4 121.0(5)
C32 C33 H33A 109.5
C32 C33 H33B 109.5
H33A C33 H33B 109.5
C32 C33 H33C 109.5
H33A C33 H33C 109.5
H33B C33 H33C 109.5
C35 C34 N4 105.3(3)
C35 C34 C24 133.1(4)
N4 C34 C24 121.5(3)
N3 C35 C34 108.9(3)
N3 C35 C30 120.4(3)
C34 C35 C30 130.5(4)
N3 C36 N4 108.5(3)
N3 C36 C37 126.4(3)
N4 C36 C37 125.0(3)
C38 C37 C42 118.7(3)
C38 C37 C36 119.8(3)
C42 C37 C36 121.5(3)
O2 C42 C41 118.6(3)
O2 C42 C37 124.7(4)
C41 C42 C37 116.7(3)
C40 C41 C42 123.8(4)
C40 C41 H41A 118.1
C42 C41 H41A 118.1
C41 C40 C39 119.7(4)
C41 C40 H40A 120.1
C39 C40 H40A 120.1
C38 C39 C40 118.0(4)
C38 C39 P1 121.4(3)
C40 C39 P1 120.6(3)
C39 C38 C37 123.2(4)
C39 C38 H38A 118.4
C37 C38 H38A 118.4
C8 C7 H7A 109.5
C8 C7 H7B 109.5
H7A C7 H7B 109.5
C8 C7 H7C 109.5
H7A C7 H7C 109.5
H7B C7 H7C 109.5
C9 C8 C7 130.2(4)
C9 C8 S2 110.3(4)
C7 C8 S2 119.5(3)
C8 C9 C10 112.3(4)
C8 C9 C14 125.4(4)
C10 C9 C14 122.3(4)
C11 C10 C9 114.4(4)
C11 C10 H10A 122.8
C9 C10 H10A 122.8
C10 C11 C12 128.0(5)
C10 C11 S2 110.0(4)
C12 C11 S2 122.0(4)
C11 C12 H12A 109.5
C11 C12 H12B 109.5
H12A C12 H12B 109.5
C11 C12 H12C 109.5
H12A C12 H12C 109.5
H12B C12 H12C 109.5
C2 C1 H1A 109.5
C2 C1 H1B 109.5
H1A C1 H1B 109.5
C2 C1 H1C 109.5
H1A C1 H1C 109.5
H1B C1 H1C 109.5
C3 C2 C1 129.3(4)
C3 C2 S1 110.7(3)
C1 C2 S1 120.0(3)
C2 C3 C4 112.8(3)
C2 C3 C13 124.9(4)
C4 C3 C13 122.1(4)
C5 C4 C3 113.2(4)
C5 C4 H4B 123.4
C3 C4 H4B 123.4
C4 C5 C6 128.0(5)
C4 C5 S1 110.7(3)
C6 C5 S1 121.2(3)
C5 C6 H6B 109.5
C5 C6 H6C 109.5
H6B C6 H6C 109.5
C5 C6 H6D 109.5
H6B C6 H6D 109.5
H6C C6 H6D 109.5
C13 C14 N1 108.9(3)
C13 C14 C9 129.1(3)
N1 C14 C9 122.0(3)
C14 C13 N2 105.7(3)
C14 C13 C3 130.4(3)
N2 C13 C3 123.8(3)
N1 C15 N2 109.2(3)
N1 C15 C16 126.9(3)
N2 C15 C16 123.8(3)
C17 C16 C21 118.8(3)
C17 C16 C15 119.2(3)
C21 C16 C15 122.0(3)
O1 C21 C20 118.1(3)
O1 C21 C16 124.5(3)
C20 C21 C16 117.4(4)
C19 C20 C21 122.6(4)
C19 C20 H20A 118.7
C21 C20 H20A 118.7
C20 C19 C18 120.4(4)
C20 C19 H19A 119.8
C18 C19 H19A 119.8
C17 C18 C19 118.8(4)
C17 C18 P2 120.2(3)
C19 C18 P2 121.1(3)
C18 C17 C16 122.0(4)
C18 C17 H17A 119.0
C16 C17 H17A 119.0
O9 C51 H51A 109.9
O9 C51 H51B 110.3
H51A C51 H51B 109.5
O9 C51 H51C 108.3
H51A C51 H51C 109.5
H51B C51 H51C 109.5
O10 C52 H52D 110.1
O10 C52 H52A 110.8
H52D C52 H52A 109.5
O10 C52 H52B 107.5
H52D C52 H52B 109.5
H52A C52 H52B 109.5

loop_
_geom_bond_atom_site_label_1
_geom_bond_atom_site_label_2
_geom_bond_distance
O5 P1 1.436(7)
O3 C43 1.401(9)
O3 P1 1.623(6)
C43 C44 1.444(10)
C43 H43A 0.9700
C43 H43B 0.9700
C44 H44A 0.9600
C44 H44B 0.9600
C44 H44C 0.9600
O4 C45 1.438(9)
O4 P1 1.518(5)
C45 C46 1.497(11)
C45 H45A 0.9700
C45 H45B 0.9700
C46 H46A 0.9600
C46 H46B 0.9600
C46 H46C 0.9600
O5A P1 1.485(12)
O3A C43A 1.440(13)
O3A P1 1.550(9)
C43A C44A 1.473(13)
C43A H43C 0.9700
C43A H43D 0.9700
C44A H44D 0.9600
C44A H44E 0.9600
C44A H44F 0.9600
O4A C45A 1.397(12)
O4A P1 1.577(11)
C45A C46A 1.462(13)
C45A H45C 0.9601
C45A H45D 0.9600
C46A H46D 0.9600
C46A H46E 0.9600
C46A H46F 0.9600
O6 P2 1.461(5)
O7 C47 1.425(10)
O7 P2 1.541(6)
C47 C48 1.556(10)
C47 H47A 0.9700
C47 H47B 0.9700
C48 H48A 0.9600
C48 H48B 0.9600
C48 H48C 0.9600
O8 C49 1.506(9)
O8 P2 1.618(6)
C49 C50 1.539(10)
C49 H49A 0.9700
C49 H49B 0.9700
C50 H50A 0.9600
C50 H50B 0.9600
C50 H50C 0.9600
O6A P2 1.516(11)
O7A C47A 1.483(13)
O7A P2 1.604(11)
C47A C48A 1.532(13)
C47A H47C 0.9700
C47A H47D 0.9700
C48A H48D 0.9600
C48A H48E 0.9600
C48A H48F 0.9600
O8A C49A 1.473(12)
O8A P2 1.556(11)
C49A C50A 1.507(13)
C49A H49C 0.9700
C49A H49D 0.9700
C50A H50D 0.9600
C50A H50E 0.9600
C50A H50F 0.9600
Co1 O1 1.910(3)
Co1 O2 1.911(3)
Co1 N3 1.971(3)
Co1 N1 1.986(3)
P1 C39 1.768(4)
P2 C18 1.765(4)
S3 C26 1.706(5)
S3 C23 1.720(4)
S4 C32 1.710(6)
S4 C29 1.713(5)
S1 C5 1.716(5)
S1 C2 1.728(4)
S2 C11 1.717(6)
S2 C8 1.722(5)
O2 C42 1.307(4)
O1 C21 1.306(4)
O9 C51 1.333(6)
O9 H9B 0.8499
O10 C52 1.35(2)
O10 H10D 0.8500
N3 C36 1.341(4)
N3 C35 1.379(5)
N4 C36 1.357(5)
N4 C34 1.383(5)
N4 H4A 0.8600
N1 C15 1.344(4)
N1 C14 1.391(5)
N2 C15 1.352(4)
N2 C13 1.382(5)
N2 H2A 0.8600
C22 C23 1.501(6)
C22 H22A 0.9600
C22 H22B 0.9600
C22 H22C 0.9600
C23 C24 1.360(6)
C24 C25 1.427(5)
C24 C34 1.468(5)
C25 C26 1.349(6)
C25 H25A 0.9300
C26 C27 1.514(6)
C27 H27A 0.9600
C27 H27B 0.9600
C27 H27C 0.9600
C28 C29 1.495(7)
C28 H28A 0.9600
C28 H28B 0.9600
C28 H28C 0.9600
C29 C30 1.360(6)
C30 C31 1.413(6)
C30 C35 1.466(5)
C31 C32 1.350(6)
C31 H31A 0.9300
C32 C33 1.505(7)
C33 H33A 0.9600
C33 H33B 0.9600
C33 H33C 0.9600
C34 C35 1.379(5)
C36 C37 1.459(5)
C37 C38 1.391(5)
C37 C42 1.434(5)
C42 C41 1.395(6)
C41 C40 1.363(6)
C41 H41A 0.9300
C40 C39 1.405(6)
C40 H40A 0.9300
C39 C38 1.379(5)
C38 H38A 0.9300
C7 C8 1.498(7)
C7 H7A 0.9600
C7 H7B 0.9600
C7 H7C 0.9600
C8 C9 1.371(6)
C9 C10 1.412(6)
C9 C14 1.458(5)
C10 C11 1.356(6)
C10 H10A 0.9300
C11 C12 1.503(7)
C12 H12A 0.9600
C12 H12B 0.9600
C12 H12C 0.9600
C1 C2 1.491(6)
C1 H1A 0.9600
C1 H1B 0.9600
C1 H1C 0.9600
C2 C3 1.350(5)
C3 C4 1.431(6)
C3 C13 1.468(5)
C4 C5 1.353(6)
C4 H4B 0.9300
C5 C6 1.496(6)
C6 H6B 0.9600
C6 H6C 0.9600
C6 H6D 0.9600
C14 C13 1.374(5)
C15 C16 1.467(5)
C16 C17 1.398(5)
C16 C21 1.422(5)
C21 C20 1.409(6)
C20 C19 1.347(6)
C20 H20A 0.9300
C19 C18 1.400(6)
C19 H19A 0.9300
C18 C17 1.378(5)
C17 H17A 0.9300
C51 H51A 0.9601
C51 H51B 0.9599
C51 H51C 0.9600
C52 H52D 0.9600
C52 H52A 0.9601
C52 H52B 0.9601
